data_7125824
loop_
_publ_author_name
'Li, Xiaobin'
'Zhang, Chengxi'
'Wang, Chenchen'
'Ye, Wenqiang'
'Zhang, Qian'
'Zhang, Zhiyun'
'Su, Jianhua'
'Chen, Yifeng'
'Tian, He'

_publ_section_title
;
 Modular synthesis of (C-10 to
 C-13)-substituted-9,14-diaryl-9,14-dihydrodibenzo[a,c]phenazines via a
 subsequent Buchwald-Hartwig amination and C-H amination strategy.
;
_journal_issue 15
_journal_name_full 'Chemical communications (Cambridge, England)'
_journal_page_first 2260
_journal_page_last 2263
_journal_paper_doi 10.1039/c9cc09997b
_journal_volume 56
_journal_year 2020
_chemical_absolute_configuration unk
_chemical_formula_sum 'C37 H26 N2 O'
_chemical_formula_weight 514.60
_space_group_crystal_system monoclinic
_space_group_IT_number 7
_space_group_name_Hall 'P -2yac'
_space_group_name_H-M_alt 'P 1 n 1'
_atom_sites_solution_hydrogens geom
_audit_creation_method SHELXL-2013
_audit_update_record
;
2019-12-20 deposited with the CCDC.	2020-01-16 downloaded from the CCDC.
;
_cell_angle_alpha 90
_cell_angle_beta 93.0000(10)
_cell_angle_gamma 90
_cell_formula_units_Z 2
_cell_length_a 7.9242(3)
_cell_length_b 9.1825(4)
_cell_length_c 18.6310(8)
_cell_measurement_reflns_used 6695
_cell_measurement_temperature 293(2)
_cell_measurement_theta_max 54.730
_cell_measurement_theta_min 6.233
_cell_volume 1353.81(10)
_computing_cell_refinement 'Bruker SAINT'
_computing_data_collection 'Bruker APEX2'
_computing_data_reduction 'Bruker SAINT'
_computing_molecular_graphics 'Bruker SHELXTL'
_computing_publication_material 'Bruker SHELXTL'
_computing_structure_refinement 'SHELXL-2013 (Sheldrick, 2013)'
_computing_structure_solution 'SHELXS-97 (Sheldrick 2008)'
_diffrn_ambient_temperature 293(2)
_diffrn_measured_fraction_theta_full 0.993
_diffrn_measured_fraction_theta_max 0.994
_diffrn_measurement_device_type 'Bruker APEX-II CCD'
_diffrn_measurement_method '\f and \w scans'
_diffrn_radiation_type MoK\a
_diffrn_radiation_wavelength 0.71073
_diffrn_reflns_av_R_equivalents 0.0350
_diffrn_reflns_av_unetI/netI 0.0389
_diffrn_reflns_Laue_measured_fraction_full 0.993
_diffrn_reflns_Laue_measured_fraction_max 0.994
_diffrn_reflns_limit_h_max 9
_diffrn_reflns_limit_h_min -9
_diffrn_reflns_limit_k_max 11
_diffrn_reflns_limit_k_min -11
_diffrn_reflns_limit_l_max 22
_diffrn_reflns_limit_l_min -22
_diffrn_reflns_number 13446
_diffrn_reflns_point_group_measured_fraction_full 0.898
_diffrn_reflns_point_group_measured_fraction_max 0.889
_diffrn_reflns_theta_full 25.242
_diffrn_reflns_theta_max 25.998
_diffrn_reflns_theta_min 3.117
_exptl_absorpt_coefficient_mu 0.076
_exptl_absorpt_correction_T_max 0.7456
_exptl_absorpt_correction_T_min 0.6222
_exptl_absorpt_correction_type multi-scan
_exptl_absorpt_process_details sadabs
_exptl_crystal_colour colorless
_exptl_crystal_density_diffrn 1.262
_exptl_crystal_description prismatic
_exptl_crystal_F_000 540
_exptl_crystal_size_max 0.200
_exptl_crystal_size_mid 0.170
_exptl_crystal_size_min 0.130
_refine_diff_density_max 0.117
_refine_diff_density_min -0.103
_refine_diff_density_rms 0.024
_refine_ls_abs_structure_details
; 
 Flack x determined using 1714 quotients [(I+)-(I-)]/[(I+)+(I-)] 
 (Parsons and Flack (2004), Acta Cryst. A60, s61). 
;
_refine_ls_abs_structure_Flack -0.6(9)
_refine_ls_extinction_coef 0.073(8)
_refine_ls_extinction_expression Fc^*^=kFc[1+0.001xFc^2^\l^3^/sin(2\q)]^-1/4^
_refine_ls_extinction_method SHELXL
_refine_ls_goodness_of_fit_ref 1.086
_refine_ls_hydrogen_treatment constr
_refine_ls_matrix_type full
_refine_ls_number_parameters 363
_refine_ls_number_reflns 4726
_refine_ls_number_restraints 2
_refine_ls_restrained_S_all 1.086
_refine_ls_R_factor_all 0.0422
_refine_ls_R_factor_gt 0.0355
_refine_ls_shift/su_max 0.000
_refine_ls_shift/su_mean 0.000
_refine_ls_structure_factor_coef Fsqd
_refine_ls_weighting_details 'w=1/[\s^2^(Fo^2^)+(0.0405P)^2^+0.0669P] where P=(Fo^2^+2Fc^2^)/3'
_refine_ls_weighting_scheme calc
_refine_ls_wR_factor_gt 0.0827
_refine_ls_wR_factor_ref 0.0877
_reflns_Friedel_coverage 0.785
_reflns_Friedel_fraction_full 0.801
_reflns_Friedel_fraction_max 0.784
_reflns_number_gt 4213
_reflns_number_total 4726
_reflns_threshold_expression 'I > 2\s(I)'
_cod_data_source_file c9cc09997b2.cif
_cod_data_source_block mo_d8v181051_0m
_cod_depositor_comments 'Adding full bibliography for 7125824.cif.'
_cod_original_sg_symbol_H-M 'P n'
_cod_database_code 7125824
_shelx_space_group_comment
; 
The symmetry employed for this shelxl refinement is uniquely defined 
by the following loop, which should always be used as a source of 
symmetry information in preference to the above space-group names. 
They are only intended as comments. 
;
_shelx_estimated_absorpt_t_min 0.985
_shelx_estimated_absorpt_t_max 0.990
_shelxl_version_number 2013-4

loop_
_space_group_symop_operation_xyz
'x, y, z'
'x+1/2, -y, z+1/2'

loop_
_atom_site_label
_atom_site_type_symbol
_atom_site_fract_x
_atom_site_fract_y
_atom_site_fract_z
_atom_site_U_iso_or_equiv
_atom_site_adp_type
_atom_site_occupancy
_atom_site_site_symmetry_order
_atom_site_calc_flag
_atom_site_refinement_flags_posn
_atom_site_refinement_flags_adp
N1 N 0.4296(2) 0.5257(2) 0.47881(10) 0.0390(5) Uani 1 1 d . .
N2 N 0.3598(3) 0.7997(2) 0.52018(10) 0.0432(5) Uani 1 1 d . .
O1 O 0.1686(3) 0.0691(2) 0.71187(10) 0.0579(5) Uani 1 1 d . .
C1 C 0.2978(3) 0.5669(3) 0.35623(13) 0.0414(6) Uani 1 1 d . .
C2 C 0.3304(4) 0.4217(3) 0.33674(14) 0.0509(7) Uani 1 1 d . .
H2 H 0.3831 0.3586 0.3699 0.061 Uiso 1 1 calc R U
C3 C 0.2845(4) 0.3736(4) 0.26887(15) 0.0651(8) Uani 1 1 d . .
H3 H 0.3065 0.2779 0.2560 0.078 Uiso 1 1 calc R U
C4 C 0.2054(5) 0.4670(4) 0.21939(16) 0.0756(10) Uani 1 1 d . .
H4 H 0.1752 0.4335 0.1734 0.091 Uiso 1 1 calc R U
C5 C 0.1712(4) 0.6076(3) 0.23746(14) 0.0626(8) Uani 1 1 d . .
H5 H 0.1183 0.6686 0.2034 0.075 Uiso 1 1 calc R U
C6 C 0.2146(3) 0.6621(3) 0.30673(12) 0.0449(6) Uani 1 1 d . .
C7 C 0.1736(3) 0.8088(3) 0.32861(13) 0.0452(6) Uani 1 1 d . .
C8 C 0.0865(4) 0.9085(3) 0.28249(15) 0.0573(7) Uani 1 1 d . .
H8 H 0.0564 0.8808 0.2355 0.069 Uiso 1 1 calc R U
C9 C 0.0455(4) 1.0442(3) 0.30502(18) 0.0667(9) Uani 1 1 d . .
H9 H -0.0111 1.1080 0.2733 0.080 Uiso 1 1 calc R U
C10 C 0.0876(4) 1.0885(3) 0.37515(18) 0.0630(8) Uani 1 1 d . .
H10 H 0.0580 1.1811 0.3904 0.076 Uiso 1 1 calc R U
C11 C 0.1720(4) 0.9961(3) 0.42139(15) 0.0533(7) Uani 1 1 d . .
H11 H 0.1999 1.0263 0.4682 0.064 Uiso 1 1 calc R U
C12 C 0.2180(3) 0.8553(3) 0.39953(13) 0.0432(6) Uani 1 1 d . .
C13 C 0.3120(3) 0.7580(3) 0.44710(11) 0.0399(5) Uani 1 1 d . .
C14 C 0.3487(3) 0.6204(3) 0.42665(12) 0.0386(5) Uani 1 1 d . .
C15 C 0.3615(3) 0.5446(3) 0.54846(12) 0.0385(5) Uani 1 1 d . .
C16 C 0.3149(3) 0.4234(3) 0.59040(12) 0.0379(5) Uani 1 1 d . .
C17 C 0.3362(3) 0.2774(3) 0.56916(12) 0.0409(6) Uani 1 1 d . .
H17 H 0.3853 0.2576 0.5260 0.049 Uiso 1 1 calc R U
C18 C 0.2863(3) 0.1648(3) 0.61059(12) 0.0443(6) Uani 1 1 d . .
H18 H 0.3013 0.0694 0.5955 0.053 Uiso 1 1 calc R U
C19 C 0.2116(3) 0.1927(3) 0.67656(13) 0.0433(6) Uani 1 1 d . .
C20 C 0.1885(3) 0.3314(3) 0.69911(13) 0.0465(6) Uani 1 1 d . .
H20 H 0.1399 0.3484 0.7427 0.056 Uiso 1 1 calc R U
C21 C 0.2382(3) 0.4506(3) 0.65653(13) 0.0416(6) Uani 1 1 d . .
C22 C 0.2088(4) 0.5969(3) 0.67719(14) 0.0518(7) Uani 1 1 d . .
H22 H 0.1631 0.6157 0.7212 0.062 Uiso 1 1 calc R U
C23 C 0.2463(4) 0.7099(3) 0.63374(14) 0.0506(7) Uani 1 1 d . .
H23 H 0.2202 0.8048 0.6467 0.061 Uiso 1 1 calc R U
C24 C 0.3248(3) 0.6832(3) 0.56912(12) 0.0413(6) Uani 1 1 d . .
C25 C 0.5154(3) 0.8753(3) 0.53200(13) 0.0429(6) Uani 1 1 d . .
C26 C 0.6040(4) 0.8701(3) 0.59840(15) 0.0582(7) Uani 1 1 d . .
H26 H 0.5626 0.8148 0.6354 0.070 Uiso 1 1 calc R U
C27 C 0.7529(5) 0.9463(4) 0.60969(19) 0.0753(10) Uani 1 1 d . .
H27 H 0.8107 0.9415 0.6544 0.090 Uiso 1 1 calc R U
C28 C 0.8171(5) 1.0283(4) 0.5570(2) 0.0835(11) Uani 1 1 d . .
H28 H 0.9185 1.0783 0.5649 0.100 Uiso 1 1 calc R U
C29 C 0.7282(5) 1.0358(4) 0.4914(2) 0.0852(11) Uani 1 1 d . .
H29 H 0.7697 1.0928 0.4550 0.102 Uiso 1 1 calc R U
C30 C 0.5805(4) 0.9613(4) 0.47871(16) 0.0622(8) Uani 1 1 d . .
H30 H 0.5230 0.9682 0.4340 0.075 Uiso 1 1 calc R U
C31 C 0.6076(3) 0.5019(3) 0.47469(13) 0.0399(5) Uani 1 1 d . .
C32 C 0.6903(4) 0.5424(4) 0.41407(16) 0.0634(8) Uani 1 1 d . .
H32 H 0.6300 0.5873 0.3761 0.076 Uiso 1 1 calc R U
C33 C 0.8605(4) 0.5169(4) 0.40942(19) 0.0770(10) Uani 1 1 d . .
H33 H 0.9133 0.5435 0.3680 0.092 Uiso 1 1 calc R U
C34 C 0.9532(4) 0.4529(3) 0.46489(16) 0.0616(8) Uani 1 1 d . .
H34 H 1.0682 0.4356 0.4616 0.074 Uiso 1 1 calc R U
C35 C 0.8725(4) 0.4149(4) 0.52555(16) 0.0596(7) Uani 1 1 d . .
H35 H 0.9341 0.3732 0.5641 0.072 Uiso 1 1 calc R U
C36 C 0.7021(3) 0.4376(3) 0.53011(14) 0.0522(7) Uani 1 1 d . .
H36 H 0.6496 0.4091 0.5713 0.063 Uiso 1 1 calc R U
C37 C 0.1055(6) 0.0850(4) 0.78148(18) 0.0790(10) Uani 1 1 d . .
H37A H 0.1887 0.1328 0.8125 0.119 Uiso 1 1 calc R U
H37B H 0.0813 -0.0093 0.8006 0.119 Uiso 1 1 calc R U
H37C H 0.0040 0.1422 0.7783 0.119 Uiso 1 1 calc R U

loop_
_atom_site_aniso_label
_atom_site_aniso_U_11
_atom_site_aniso_U_22
_atom_site_aniso_U_33
_atom_site_aniso_U_23
_atom_site_aniso_U_13
_atom_site_aniso_U_12
N1 0.0392(11) 0.0500(11) 0.0280(10) 0.0000(8) 0.0039(8) 0.0020(9)
N2 0.0506(12) 0.0479(12) 0.0309(10) -0.0035(8) 0.0015(9) -0.0080(10)
O1 0.0743(14) 0.0530(11) 0.0479(11) 0.0078(9) 0.0163(10) -0.0036(10)
C1 0.0422(14) 0.0497(14) 0.0325(12) -0.0024(10) 0.0049(10) -0.0076(11)
C2 0.0630(17) 0.0520(15) 0.0381(14) -0.0011(11) 0.0056(12) -0.0074(13)
C3 0.094(2) 0.0576(18) 0.0434(16) -0.0088(13) 0.0033(15) -0.0147(17)
C4 0.117(3) 0.072(2) 0.0356(15) -0.0083(15) -0.0112(17) -0.021(2)
C5 0.081(2) 0.0700(19) 0.0355(15) 0.0029(13) -0.0120(14) -0.0156(17)
C6 0.0422(13) 0.0585(15) 0.0337(12) 0.0028(11) 0.0004(10) -0.0115(12)
C7 0.0406(14) 0.0551(15) 0.0396(13) 0.0055(11) -0.0018(11) -0.0092(12)
C8 0.0577(17) 0.0663(18) 0.0467(16) 0.0087(14) -0.0095(13) -0.0078(15)
C9 0.066(2) 0.066(2) 0.067(2) 0.0211(16) -0.0102(16) 0.0040(16)
C10 0.0671(19) 0.0541(16) 0.068(2) 0.0076(14) 0.0034(15) 0.0073(15)
C11 0.0582(17) 0.0525(15) 0.0495(16) 0.0010(12) 0.0046(13) -0.0011(13)
C12 0.0417(13) 0.0494(14) 0.0385(13) 0.0028(11) 0.0027(10) -0.0057(12)
C13 0.0403(13) 0.0480(13) 0.0314(12) -0.0004(10) 0.0017(10) -0.0070(11)
C14 0.0355(12) 0.0491(13) 0.0313(12) 0.0005(10) 0.0035(9) -0.0040(10)
C15 0.0352(13) 0.0510(14) 0.0294(11) -0.0037(10) 0.0019(9) -0.0035(11)
C16 0.0352(13) 0.0484(13) 0.0301(11) -0.0015(10) 0.0008(9) 0.0006(10)
C17 0.0422(14) 0.0503(14) 0.0303(12) -0.0029(10) 0.0026(10) 0.0014(11)
C18 0.0511(15) 0.0441(14) 0.0380(13) -0.0016(11) 0.0038(11) 0.0021(12)
C19 0.0433(14) 0.0490(14) 0.0376(13) 0.0052(11) 0.0018(10) -0.0022(11)
C20 0.0517(15) 0.0550(15) 0.0337(12) 0.0004(11) 0.0109(11) 0.0020(12)
C21 0.0428(14) 0.0493(14) 0.0332(12) -0.0027(10) 0.0060(10) -0.0011(11)
C22 0.0675(18) 0.0523(15) 0.0372(14) -0.0046(11) 0.0170(12) 0.0032(13)
C23 0.0655(18) 0.0453(14) 0.0415(14) -0.0066(11) 0.0084(13) 0.0018(13)
C24 0.0466(15) 0.0469(14) 0.0303(12) -0.0016(10) 0.0022(10) -0.0039(11)
C25 0.0468(14) 0.0440(13) 0.0379(13) -0.0076(11) 0.0013(11) -0.0004(12)
C26 0.0637(18) 0.0628(17) 0.0469(15) 0.0060(13) -0.0096(14) -0.0096(15)
C27 0.073(2) 0.087(2) 0.064(2) 0.0033(17) -0.0230(17) -0.0167(18)
C28 0.061(2) 0.103(3) 0.085(3) -0.001(2) -0.0069(19) -0.031(2)
C29 0.075(2) 0.114(3) 0.068(2) 0.009(2) 0.0083(18) -0.038(2)
C30 0.0613(18) 0.083(2) 0.0418(14) 0.0014(14) 0.0027(13) -0.0190(16)
C31 0.0382(13) 0.0468(13) 0.0347(12) -0.0023(10) 0.0031(10) -0.0044(11)
C32 0.0493(17) 0.096(2) 0.0457(16) 0.0238(15) 0.0083(13) 0.0035(16)
C33 0.0462(17) 0.124(3) 0.062(2) 0.025(2) 0.0167(15) -0.0012(18)
C34 0.0374(15) 0.083(2) 0.0648(19) 0.0007(16) 0.0045(14) -0.0032(14)
C35 0.0434(15) 0.080(2) 0.0544(17) 0.0067(14) -0.0060(13) -0.0012(14)
C36 0.0446(15) 0.0756(18) 0.0361(14) 0.0079(13) 0.0002(11) -0.0050(13)
C37 0.104(3) 0.0726(19) 0.064(2) 0.0161(17) 0.0438(19) 0.002(2)

loop_
_atom_type_symbol
_atom_type_description
_atom_type_scat_dispersion_real
_atom_type_scat_dispersion_imag
_atom_type_scat_source
C C 0.0033 0.0016 'International Tables Vol C Tables 4.2.6.8 and 6.1.1.4'
H H 0.0000 0.0000 'International Tables Vol C Tables 4.2.6.8 and 6.1.1.4'
O O 0.0106 0.0060 'International Tables Vol C Tables 4.2.6.8 and 6.1.1.4'
N N 0.0061 0.0033 'International Tables Vol C Tables 4.2.6.8 and 6.1.1.4'

loop_
_geom_angle_atom_site_label_1
_geom_angle_atom_site_label_2
_geom_angle_atom_site_label_3
_geom_angle
C14 N1 C31 117.60(19)
C14 N1 C15 111.26(19)
C31 N1 C15 118.83(18)
C25 N2 C24 117.3(2)
C25 N2 C13 117.23(18)
C24 N2 C13 110.44(18)
C19 O1 C37 117.6(2)
C2 C1 C6 120.3(2)
C2 C1 C14 120.8(2)
C6 C1 C14 118.9(2)
C3 C2 C1 119.9(3)
C3 C2 H2 120.0
C1 C2 H2 120.0
C2 C3 C4 120.3(3)
C2 C3 H3 119.9
C4 C3 H3 119.9
C5 C4 C3 120.7(3)
C5 C4 H4 119.7
C3 C4 H4 119.7
C4 C5 C6 121.3(3)
C4 C5 H5 119.3
C6 C5 H5 119.3
C1 C6 C5 117.5(2)
C1 C6 C7 119.8(2)
C5 C6 C7 122.7(2)
C8 C7 C12 117.6(2)
C8 C7 C6 122.8(2)
C12 C7 C6 119.6(2)
C9 C8 C7 121.6(3)
C9 C8 H8 119.2
C7 C8 H8 119.2
C8 C9 C10 120.5(3)
C8 C9 H9 119.7
C10 C9 H9 119.7
C11 C10 C9 119.9(3)
C11 C10 H10 120.1
C9 C10 H10 120.1
C10 C11 C12 121.0(3)
C10 C11 H11 119.5
C12 C11 H11 119.5
C11 C12 C7 119.4(2)
C11 C12 C13 121.7(2)
C7 C12 C13 118.9(2)
C14 C13 C12 121.1(2)
C14 C13 N2 117.5(2)
C12 C13 N2 121.2(2)
C13 C14 N1 118.1(2)
C13 C14 C1 121.4(2)
N1 C14 C1 120.4(2)
C24 C15 C16 120.7(2)
C24 C15 N1 117.5(2)
C16 C15 N1 121.4(2)
C17 C16 C15 123.5(2)
C17 C16 C21 118.2(2)
C15 C16 C21 118.3(2)
C18 C17 C16 121.3(2)
C18 C17 H17 119.3
C16 C17 H17 119.3
C17 C18 C19 120.1(2)
C17 C18 H18 119.9
C19 C18 H18 119.9
C20 C19 O1 126.2(2)
C20 C19 C18 120.5(2)
O1 C19 C18 113.2(2)
C19 C20 C21 120.3(2)
C19 C20 H20 119.8
C21 C20 H20 119.8
C20 C21 C22 121.6(2)
C20 C21 C16 119.4(2)
C22 C21 C16 119.0(2)
C23 C22 C21 121.1(2)
C23 C22 H22 119.4
C21 C22 H22 119.4
C22 C23 C24 119.8(2)
C22 C23 H23 120.1
C24 C23 H23 120.1
C15 C24 C23 121.0(2)
C15 C24 N2 117.5(2)
C23 C24 N2 121.4(2)
C30 C25 C26 117.8(2)
C30 C25 N2 121.2(2)
C26 C25 N2 121.0(2)
C27 C26 C25 120.4(3)
C27 C26 H26 119.8
C25 C26 H26 119.8
C28 C27 C26 121.4(3)
C28 C27 H27 119.3
C26 C27 H27 119.3
C27 C28 C29 118.4(3)
C27 C28 H28 120.8
C29 C28 H28 120.8
C30 C29 C28 121.4(3)
C30 C29 H29 119.3
C28 C29 H29 119.3
C29 C30 C25 120.5(3)
C29 C30 H30 119.7
C25 C30 H30 119.7
C36 C31 C32 117.7(2)
C36 C31 N1 121.6(2)
C32 C31 N1 120.8(2)
C33 C32 C31 120.8(3)
C33 C32 H32 119.6
C31 C32 H32 119.6
C34 C33 C32 121.0(3)
C34 C33 H33 119.5
C32 C33 H33 119.5
C33 C34 C35 118.4(3)
C33 C34 H34 120.8
C35 C34 H34 120.8
C34 C35 C36 121.0(3)
C34 C35 H35 119.5
C36 C35 H35 119.5
C35 C36 C31 121.1(3)
C35 C36 H36 119.4
C31 C36 H36 119.4
O1 C37 H37A 109.5
O1 C37 H37B 109.5
H37A C37 H37B 109.5
O1 C37 H37C 109.5
H37A C37 H37C 109.5
H37B C37 H37C 109.5

loop_
_geom_bond_atom_site_label_1
_geom_bond_atom_site_label_2
_geom_bond_distance
N1 C14 1.431(3)
N1 C31 1.433(3)
N1 C15 1.442(3)
N2 C25 1.421(3)
N2 C24 1.442(3)
N2 C13 1.446(3)
O1 C19 1.364(3)
O1 C37 1.422(3)
C1 C2 1.409(4)
C1 C6 1.410(3)
C1 C14 1.439(3)
C2 C3 1.370(4)
C2 H2 0.9300
C3 C4 1.385(5)
C3 H3 0.9300
C4 C5 1.365(5)
C4 H4 0.9300
C5 C6 1.410(3)
C5 H5 0.9300
C6 C7 1.449(4)
C7 C8 1.411(4)
C7 C12 1.415(3)
C8 C9 1.360(4)
C8 H8 0.9300
C9 C10 1.392(5)
C9 H9 0.9300
C10 C11 1.360(4)
C10 H10 0.9300
C11 C12 1.409(4)
C11 H11 0.9300
C12 C13 1.438(3)
C13 C14 1.355(3)
C15 C24 1.366(3)
C15 C16 1.419(3)
C16 C17 1.411(3)
C16 C21 1.424(3)
C17 C18 1.361(3)
C17 H17 0.9300
C18 C19 1.415(3)
C18 H18 0.9300
C19 C20 1.356(3)
C20 C21 1.420(3)
C20 H20 0.9300
C21 C22 1.420(4)
C22 C23 1.359(4)
C22 H22 0.9300
C23 C24 1.405(3)
C23 H23 0.9300
C25 C30 1.389(4)
C25 C26 1.391(3)
C26 C27 1.379(5)
C26 H26 0.9300
C27 C28 1.357(5)
C27 H27 0.9300
C28 C29 1.380(5)
C28 H28 0.9300
C29 C30 1.366(5)
C29 H29 0.9300
C30 H30 0.9300
C31 C36 1.376(3)
C31 C32 1.386(3)
C32 C33 1.376(4)
C32 H32 0.9300
C33 C34 1.369(5)
C33 H33 0.9300
C34 C35 1.372(4)
C34 H34 0.9300
C35 C36 1.374(4)
C35 H35 0.9300
C36 H36 0.9300
C37 H37A 0.9600
C37 H37B 0.9600
C37 H37C 0.9600

loop_
_geom_torsion_atom_site_label_1
_geom_torsion_atom_site_label_2
_geom_torsion_atom_site_label_3
_geom_torsion_atom_site_label_4
_geom_torsion
C6 C1 C2 C3 1.5(4)
C14 C1 C2 C3 -178.5(3)
C1 C2 C3 C4 -0.3(5)
C2 C3 C4 C5 -0.4(6)
C3 C4 C5 C6 -0.2(5)
C2 C1 C6 C5 -1.9(4)
C14 C1 C6 C5 178.0(2)
C2 C1 C6 C7 176.7(2)
C14 C1 C6 C7 -3.3(3)
C4 C5 C6 C1 1.3(4)
C4 C5 C6 C7 -177.3(3)
C1 C6 C7 C8 -178.3(3)
C5 C6 C7 C8 0.3(4)
C1 C6 C7 C12 0.2(3)
C5 C6 C7 C12 178.7(3)
C12 C7 C8 C9 -0.3(4)
C6 C7 C8 C9 178.1(3)
C7 C8 C9 C10 -0.5(5)
C8 C9 C10 C11 0.7(5)
C9 C10 C11 C12 0.0(5)
C10 C11 C12 C7 -0.8(4)
C10 C11 C12 C13 178.0(3)
C8 C7 C12 C11 1.0(4)
C6 C7 C12 C11 -177.5(2)
C8 C7 C12 C13 -177.9(2)
C6 C7 C12 C13 3.6(3)
C11 C12 C13 C14 176.8(2)
C7 C12 C13 C14 -4.3(3)
C11 C12 C13 N2 1.5(3)
C7 C12 C13 N2 -179.7(2)
C25 N2 C13 C14 96.6(3)
C24 N2 C13 C14 -41.3(3)
C25 N2 C13 C12 -87.9(3)
C24 N2 C13 C12 134.2(2)
C12 C13 C14 N1 -174.6(2)
N2 C13 C14 N1 0.9(3)
C12 C13 C14 C1 1.1(3)
N2 C13 C14 C1 176.6(2)
C31 N1 C14 C13 -102.1(2)
C15 N1 C14 C13 39.8(3)
C31 N1 C14 C1 82.1(3)
C15 N1 C14 C1 -136.0(2)
C2 C1 C14 C13 -177.3(2)
C6 C1 C14 C13 2.7(3)
C2 C1 C14 N1 -1.6(4)
C6 C1 C14 N1 178.4(2)
C14 N1 C15 C24 -39.6(3)
C31 N1 C15 C24 101.8(3)
C14 N1 C15 C16 132.9(2)
C31 N1 C15 C16 -85.7(3)
C24 C15 C16 C17 174.5(2)
N1 C15 C16 C17 2.3(4)
C24 C15 C16 C21 -3.7(3)
N1 C15 C16 C21 -175.9(2)
C15 C16 C17 C18 -178.6(2)
C21 C16 C17 C18 -0.4(3)
C16 C17 C18 C19 -0.1(4)
C37 O1 C19 C20 -5.2(4)
C37 O1 C19 C18 174.9(3)
C17 C18 C19 C20 0.2(4)
C17 C18 C19 O1 -179.9(2)
O1 C19 C20 C21 -179.5(3)
C18 C19 C20 C21 0.4(4)
C19 C20 C21 C22 177.1(3)
C19 C20 C21 C16 -1.0(4)
C17 C16 C21 C20 1.0(3)
C15 C16 C21 C20 179.3(2)
C17 C16 C21 C22 -177.2(3)
C15 C16 C21 C22 1.1(3)
C20 C21 C22 C23 -175.5(3)
C16 C21 C22 C23 2.6(4)
C21 C22 C23 C24 -3.8(4)
C16 C15 C24 C23 2.6(4)
N1 C15 C24 C23 175.2(2)
C16 C15 C24 N2 -173.6(2)
N1 C15 C24 N2 -1.1(3)
C22 C23 C24 C15 1.2(4)
C22 C23 C24 N2 177.3(2)
C25 N2 C24 C15 -96.6(3)
C13 N2 C24 C15 41.3(3)
C25 N2 C24 C23 87.1(3)
C13 N2 C24 C23 -135.0(2)
C24 N2 C25 C30 163.1(3)
C13 N2 C25 C30 28.1(3)
C24 N2 C25 C26 -19.5(3)
C13 N2 C25 C26 -154.5(2)
C30 C25 C26 C27 -1.1(5)
N2 C25 C26 C27 -178.6(3)
C25 C26 C27 C28 0.1(6)
C26 C27 C28 C29 0.9(6)
C27 C28 C29 C30 -1.0(7)
C28 C29 C30 C25 0.0(6)
C26 C25 C30 C29 1.0(5)
N2 C25 C30 C29 178.5(3)
C14 N1 C31 C36 166.6(2)
C15 N1 C31 C36 27.6(3)
C14 N1 C31 C32 -13.8(3)
C15 N1 C31 C32 -152.8(2)
C36 C31 C32 C33 0.9(5)
N1 C31 C32 C33 -178.6(3)
C31 C32 C33 C34 -1.0(6)
C32 C33 C34 C35 -0.2(6)
C33 C34 C35 C36 1.3(5)
C34 C35 C36 C31 -1.4(5)
C32 C31 C36 C35 0.2(4)
N1 C31 C36 C35 179.8(2)
